data_1533939
loop_
_publ_author_name
'Kirpichnikova, L.F.'
'Shakhmatov, V.S.'
'Pietraszko, A.'

_publ_section_title
;
 High-temperature phase transition in ferroelastic K2 Ba (N O2)4
;
_journal_name_full Kristallografiya
_journal_page_first 1100
_journal_page_last 1104
_journal_volume 47
_journal_year 2002
_chemical_formula_sum 'Ba K2 N4 O8'
_chemical_name_systematic 'K2 Ba (N O2)4'
_space_group_IT_number 191
_symmetry_space_group_name_Hall '-P 6 2'
_symmetry_space_group_name_H-M 'P 6/m m m'
_cell_angle_alpha 90
_cell_angle_beta 90
_cell_angle_gamma 120
_cell_formula_units_Z 1
_cell_length_a 6.6677
_cell_length_b 6.6677
_cell_length_c 6.137
_cell_volume 236.286
_citation_journal_id_ASTM KRISAJ
_cod_data_source_file Kirpichnikova_KRISAJ_2002_465.cif
_cod_data_source_block Ba1K2N4O8
_cod_original_cell_volume 236.2865
_cod_original_formula_sum 'Ba1 K2 N4 O8'
_cod_database_code 1533939

loop_
_symmetry_equiv_pos_as_xyz
x,y,z
x-y,x,z
-y,x-y,z
-x,-y,z
-x+y,-x,z
y,-x+y,z
-y,-x,-z
x-y,-y,-z
x,x-y,-z
y,x,-z
-x+y,y,-z
-x,-x+y,-z
-x,-y,-z
-x+y,-x,-z
y,-x+y,-z
x,y,-z
x-y,x,-z
-y,x-y,-z
y,x,z
-x+y,y,z
-x,-x+y,z
-y,-x,z
x-y,-y,z
x,x-y,z

loop_
_atom_site_label
_atom_site_type_symbol
_atom_site_fract_x
_atom_site_fract_y
_atom_site_fract_z
_atom_site_occupancy
_atom_site_U_iso_or_equiv
O1 O-2 0 0.4297 0.332 0.5 0.0
N2 N+3 0 0 0 1 0.0
N1 N+3 0 0.5 0.5 1 0.0
K1 K+1 0.3333 0.6667 0 1 0.0
Ba1 Ba+2 0 0 0.5 1 0.0
O2 O-2 0 0.1468 0 0.333 0.0
